data_4064325
loop_
_publ_author_name
'Pan, Cheng-Ling'
'Chen, Wan'
'Song, Jiangfeng'

_publ_section_title
;
 Lanthanide(II)&#x2212;Alkali Sandwich Complexes with Cation&#x2212;Arene
 \p Interactions: Synthesis, Structure, and Solvent-Mediated Redox
 Transformations
;
_journal_issue 8
_journal_name_full Organometallics
_journal_page_first 2252
_journal_paper_doi 10.1021/om200044j
_journal_volume 30
_journal_year 2011
_chemical_formula_sum 'C80 H108 K2 N4 O2 Si2 Yb'
_chemical_formula_weight 1465.12
_chemical_melting_point ?
_chemical_name_systematic
; 
 ? 
;
_space_group_IT_number 14
_symmetry_cell_setting monoclinic
_symmetry_space_group_name_Hall '-P 2ybc'
_symmetry_space_group_name_H-M 'P 1 21/c 1'
_atom_sites_solution_hydrogens geom
_atom_sites_solution_primary direct
_atom_sites_solution_secondary difmap
_audit_creation_method SHELXL-97
_cell_angle_alpha 90.00
_cell_angle_beta 113.3840(10)
_cell_angle_gamma 90.00
_cell_formula_units_Z 2
_cell_length_a 12.3080(9)
_cell_length_b 22.0720(15)
_cell_length_c 15.1387(10)
_cell_measurement_temperature 173(2)
_cell_volume 3774.8(5)
_computing_cell_refinement 'Bruker SMART'
_computing_data_collection 'Bruker SMART'
_computing_data_reduction 'Bruker SAINT software (Bruker, 1999)'
_computing_molecular_graphics 'SHELXTL-PLUS (Sheldrick, 1990)'
_computing_publication_material SHELXL-97
_computing_structure_refinement 'SHELXL-97 (Sheldrick, 1997)'
_computing_structure_solution 'SHELXS-97 (Sheldrick, 1990)'
_diffrn_ambient_temperature 273(2)
_diffrn_measured_fraction_theta_full 0.996
_diffrn_measured_fraction_theta_max 0.996
_diffrn_measurement_device_type 'Bruker SMART APEX CCD'
_diffrn_measurement_method '\w scan'
_diffrn_radiation_monochromator graphite
_diffrn_radiation_source 'fine-focus sealed tube'
_diffrn_radiation_type MoK\a
_diffrn_radiation_wavelength 0.71073
_diffrn_reflns_av_R_equivalents 0.0386
_diffrn_reflns_av_sigmaI/netI 0.0465
_diffrn_reflns_limit_h_max 15
_diffrn_reflns_limit_h_min -15
_diffrn_reflns_limit_k_max 27
_diffrn_reflns_limit_k_min -27
_diffrn_reflns_limit_l_max 18
_diffrn_reflns_limit_l_min -12
_diffrn_reflns_number 21051
_diffrn_reflns_theta_full 26.21
_diffrn_reflns_theta_max 26.21
_diffrn_reflns_theta_min 1.73
_diffrn_standards_decay_% none
_diffrn_standards_interval_count none
_diffrn_standards_interval_time none
_diffrn_standards_number none
_exptl_absorpt_coefficient_mu 1.428
_exptl_absorpt_correction_T_max 0.7633
_exptl_absorpt_correction_T_min 0.5989
_exptl_absorpt_correction_type empirical
_exptl_absorpt_process_details SADABS
_exptl_crystal_colour Green
_exptl_crystal_density_diffrn 1.289
_exptl_crystal_density_meas ?
_exptl_crystal_density_method 'not measured'
_exptl_crystal_description Block
_exptl_crystal_F_000 1536
_exptl_crystal_size_max 0.40
_exptl_crystal_size_mid 0.30
_exptl_crystal_size_min 0.20
_refine_diff_density_max 0.579
_refine_diff_density_min -0.406
_refine_diff_density_rms 0.068
_refine_ls_extinction_method none
_refine_ls_goodness_of_fit_ref 1.025
_refine_ls_hydrogen_treatment mixed
_refine_ls_matrix_type full
_refine_ls_number_parameters 407
_refine_ls_number_reflns 7563
_refine_ls_number_restraints 0
_refine_ls_restrained_S_all 1.025
_refine_ls_R_factor_all 0.0460
_refine_ls_R_factor_gt 0.0326
_refine_ls_shift/su_max 0.001
_refine_ls_shift/su_mean 0.000
_refine_ls_structure_factor_coef Fsqd
_refine_ls_weighting_details 'calc w=1/[\s^2^(Fo^2^)+(0.0360P)^2^+0.2347P] where P=(Fo^2^+2Fc^2^)/3'
_refine_ls_weighting_scheme calc
_refine_ls_wR_factor_gt 0.0731
_refine_ls_wR_factor_ref 0.0781
_reflns_number_gt 6082
_reflns_number_total 7563
_reflns_threshold_expression >2sigma(I)
_cod_data_source_file om200044j_si_002.cif
_cod_data_source_block m
_cod_depositor_comments
;
The following automatic conversions were performed:

'_chemical_melting_point' value 'not measured' was changed to '?' -
the value is undefined or not given.

'_symmetry_cell_setting' value
'Monoclinic' changed to 'monoclinic' according to
/home/saulius/struct/CIF-dictionaries/cif_core.dic dictionary named
'cif_core.dic' version 2.4.1 from 2010-06-29.

Automatic conversion script
Id: cif_fix_values 1715 2011-07-08 13:25:40Z adriana 

The following automatic conversions were performed:

'_exptl_crystal_density_meas' value 'None' was changed to '?' - the
value is perceived as not measured.

Automatic conversion script
Id: cif_fix_values 3008 2015-01-20 13:52:24Z robertas 
;
_cod_original_sg_symbol_Hall '-p 2ybc'
_cod_original_sg_symbol_H-M P2(1)/c
_cod_original_formula_sum 'C40 H54 K N2 O Si Yb0.50'
_cod_database_code 4064325

loop_
_symmetry_equiv_pos_as_xyz
'x, y, z'
'-x, y+1/2, -z+1/2'
'-x, -y, -z'
'x, -y-1/2, z-1/2'

loop_
_atom_site_label
_atom_site_type_symbol
_atom_site_fract_x
_atom_site_fract_y
_atom_site_fract_z
_atom_site_U_iso_or_equiv
_atom_site_adp_type
_atom_site_occupancy
_atom_site_symmetry_multiplicity
_atom_site_calc_flag
_atom_site_refinement_flags
Yb1 Yb 0.5000 0.5000 0.5000 0.02927(7) Uani 1 2 d S
K1 K 0.83119(6) 0.41445(3) 0.77851(5) 0.04133(18) Uani 1 1 d .
Si1 Si 0.46091(6) 0.60019(3) 0.62695(5) 0.02000(16) Uani 1 1 d .
O1 O 1.00223(19) 0.35515(10) 0.93054(16) 0.0466(6) Uiso 1 1 d .
N1 N 0.38113(18) 0.58565(9) 0.50816(14) 0.0212(5) Uani 1 1 d .
N2 N 0.57481(17) 0.55035(9) 0.65645(15) 0.0218(5) Uani 1 1 d .
C1 C 0.3130(2) 0.62784(11) 0.44068(18) 0.0231(6) Uani 1 1 d .
C2 C 0.1910(2) 0.63818(12) 0.4192(2) 0.0268(6) Uani 1 1 d .
C3 C 0.1283(3) 0.68167(13) 0.3511(2) 0.0321(7) Uani 1 1 d .
H3A H 0.0474 0.6886 0.3390 0.039 Uiso 1 1 calc R
C4 C 0.1790(3) 0.71451(13) 0.3013(2) 0.0392(8) Uani 1 1 d .
H4A H 0.1342 0.7437 0.2551 0.047 Uiso 1 1 calc R
C5 C 0.2965(3) 0.70463(13) 0.3190(2) 0.0367(7) Uani 1 1 d .
H5A H 0.3317 0.7267 0.2834 0.044 Uiso 1 1 calc R
C6 C 0.3651(2) 0.66293(12) 0.3882(2) 0.0299(6) Uani 1 1 d .
C7 C 0.1278(2) 0.60417(14) 0.4718(2) 0.0342(7) Uani 1 1 d .
H7A H 0.1824 0.5716 0.5106 0.041 Uiso 1 1 calc R
C8 C 0.1013(3) 0.64522(17) 0.5416(3) 0.0554(10) Uani 1 1 d .
H8A H 0.1746 0.6649 0.5848 0.083 Uiso 1 1 calc R
H8B H 0.0686 0.6210 0.5795 0.083 Uiso 1 1 calc R
H8C H 0.0438 0.6762 0.5054 0.083 Uiso 1 1 calc R
C9 C 0.0134(3) 0.57354(17) 0.4041(3) 0.0551(10) Uani 1 1 d .
H9A H 0.0306 0.5470 0.3594 0.083 Uiso 1 1 calc R
H9B H -0.0438 0.6045 0.3676 0.083 Uiso 1 1 calc R
H9C H -0.0198 0.5495 0.4419 0.083 Uiso 1 1 calc R
C10 C 0.4943(3) 0.65593(14) 0.4095(2) 0.0353(7) Uani 1 1 d .
H10A H 0.5326 0.6382 0.4755 0.042 Uiso 1 1 calc R
C11 C 0.5584(3) 0.71577(16) 0.4099(3) 0.0502(9) Uani 1 1 d .
H11A H 0.5464 0.7442 0.4550 0.075 Uiso 1 1 calc R
H11B H 0.5264 0.7333 0.3451 0.075 Uiso 1 1 calc R
H11C H 0.6432 0.7080 0.4299 0.075 Uiso 1 1 calc R
C12 C 0.5136(3) 0.61155(16) 0.3408(3) 0.0539(10) Uani 1 1 d .
H12A H 0.4733 0.5733 0.3413 0.081 Uiso 1 1 calc R
H12B H 0.5986 0.6041 0.3610 0.081 Uiso 1 1 calc R
H12C H 0.4814 0.6285 0.2756 0.081 Uiso 1 1 calc R
C13 C 0.6850(2) 0.54746(12) 0.73165(19) 0.0236(6) Uani 1 1 d .
C14 C 0.7883(2) 0.56539(13) 0.7170(2) 0.0300(6) Uani 1 1 d .
C15 C 0.9001(2) 0.55809(14) 0.7889(2) 0.0372(7) Uani 1 1 d .
H15A H 0.9708 0.5706 0.7764 0.045 Uiso 1 1 calc R
C16 C 0.9162(3) 0.53623(15) 0.8786(2) 0.0392(8) Uani 1 1 d .
H16A H 0.9955 0.5394 0.9331 0.047 Uiso 1 1 calc R
C17 C 0.8178(3) 0.52161(14) 0.8964(2) 0.0344(7) Uani 1 1 d .
H17A H 0.8278 0.5147 0.9645 0.041 Uiso 1 1 calc R
C18 C 0.7033(2) 0.52630(13) 0.82535(19) 0.0263(6) Uani 1 1 d .
C19 C 0.7770(3) 0.59685(15) 0.6243(2) 0.0399(8) Uani 1 1 d .
H19A H 0.6936 0.6117 0.5924 0.048 Uiso 1 1 calc R
C20 C 0.7986(3) 0.55544(18) 0.5551(3) 0.0592(10) Uani 1 1 d .
H20A H 0.7468 0.5200 0.5433 0.089 Uiso 1 1 calc R
H20B H 0.8815 0.5423 0.5823 0.089 Uiso 1 1 calc R
H20C H 0.7818 0.5769 0.4944 0.089 Uiso 1 1 calc R
C21 C 0.8596(3) 0.65304(15) 0.6416(3) 0.0483(9) Uani 1 1 d .
H21A H 0.8481 0.6715 0.5797 0.072 Uiso 1 1 calc R
H21B H 0.9422 0.6403 0.6746 0.072 Uiso 1 1 calc R
H21C H 0.8403 0.6827 0.6814 0.072 Uiso 1 1 calc R
C22 C 0.6006(3) 0.51196(13) 0.8526(2) 0.0321(7) Uani 1 1 d .
H22A H 0.5270 0.5110 0.7922 0.039 Uiso 1 1 calc R
C23 C 0.5856(3) 0.56100(17) 0.9170(2) 0.0497(9) Uani 1 1 d .
H23A H 0.5776 0.6004 0.8852 0.075 Uiso 1 1 calc R
H23B H 0.6551 0.5615 0.9782 0.075 Uiso 1 1 calc R
H23C H 0.5145 0.5528 0.9291 0.075 Uiso 1 1 calc R
C24 C 0.6119(3) 0.45085(17) 0.9026(3) 0.0540(10) Uani 1 1 d .
H24A H 0.6213 0.4188 0.8614 0.081 Uiso 1 1 calc R
H24B H 0.5405 0.4431 0.9145 0.081 Uiso 1 1 calc R
H24C H 0.6812 0.4514 0.9639 0.081 Uiso 1 1 calc R
C25 C 0.5123(2) 0.68182(12) 0.6490(2) 0.0273(6) Uani 1 1 d .
C26 C 0.4375(3) 0.72932(14) 0.6002(2) 0.0412(8) Uani 1 1 d .
H26A H 0.3576 0.7204 0.5599 0.049 Uiso 1 1 calc R
C27 C 0.4754(3) 0.78860(15) 0.6083(3) 0.0485(9) Uani 1 1 d .
H27A H 0.4223 0.8197 0.5736 0.058 Uiso 1 1 calc R
C28 C 0.5896(3) 0.80220(15) 0.6663(3) 0.0556(11) Uani 1 1 d .
H28A H 0.6168 0.8428 0.6708 0.067 Uiso 1 1 calc R
C29 C 0.6648(3) 0.75789(16) 0.7178(3) 0.0568(11) Uani 1 1 d .
H29A H 0.7437 0.7678 0.7595 0.068 Uiso 1 1 calc R
C30 C 0.6262(3) 0.69774(14) 0.7092(2) 0.0406(8) Uani 1 1 d .
H30A H 0.6795 0.6672 0.7457 0.049 Uiso 1 1 calc R
C31 C 0.3666(2) 0.58983(12) 0.69935(19) 0.0244(6) Uani 1 1 d .
C32 C 0.3547(3) 0.63423(14) 0.7605(2) 0.0331(7) Uani 1 1 d .
H32A H 0.3941 0.6719 0.7655 0.040 Uiso 1 1 calc R
C33 C 0.2875(3) 0.62528(15) 0.8144(2) 0.0404(8) Uani 1 1 d .
H33A H 0.2815 0.6565 0.8554 0.049 Uiso 1 1 calc R
C34 C 0.2295(3) 0.57105(16) 0.8081(2) 0.0400(8) Uani 1 1 d .
H34A H 0.1834 0.5646 0.8448 0.048 Uiso 1 1 calc R
C35 C 0.2390(3) 0.52627(16) 0.7480(2) 0.0392(8) Uani 1 1 d .
H35A H 0.1995 0.4887 0.7434 0.047 Uiso 1 1 calc R
C36 C 0.3060(2) 0.53596(13) 0.69460(19) 0.0285(6) Uani 1 1 d .
H36A H 0.3108 0.5047 0.6532 0.034 Uiso 1 1 calc R
C37 C 1.1203(3) 0.34954(18) 0.9374(3) 0.0626(11) Uani 1 1 d .
H37A H 1.1363 0.3070 0.9258 0.075 Uiso 1 1 calc R
H37B H 1.1765 0.3611 1.0028 0.075 Uiso 1 1 calc R
C38 C 1.1369(3) 0.3897(2) 0.8649(3) 0.0683(12) Uani 1 1 d .
H38A H 1.2182 0.3858 0.8693 0.102 Uiso 1 1 calc R
H38B H 1.1220 0.4318 0.8773 0.102 Uiso 1 1 calc R
H38C H 1.0814 0.3779 0.8003 0.102 Uiso 1 1 calc R
C39 C 0.9821(3) 0.31983(19) 1.0007(3) 0.0659(12) Uani 1 1 d .
H39A H 1.0345 0.3338 1.0659 0.079 Uiso 1 1 calc R
H39B H 1.0008 0.2768 0.9943 0.079 Uiso 1 1 calc R
C40 C 0.8560(4) 0.32555(19) 0.9875(3) 0.0716(12) Uani 1 1 d .
H40A H 0.8423 0.3010 1.0361 0.107 Uiso 1 1 calc R
H40B H 0.8046 0.3113 0.9231 0.107 Uiso 1 1 calc R
H40C H 0.8382 0.3681 0.9948 0.107 Uiso 1 1 calc R

loop_
_atom_site_aniso_label
_atom_site_aniso_U_11
_atom_site_aniso_U_22
_atom_site_aniso_U_33
_atom_site_aniso_U_23
_atom_site_aniso_U_13
_atom_site_aniso_U_12
Yb1 0.03153(10) 0.02934(10) 0.02048(10) -0.00529(8) 0.00348(7) 0.01107(8)
K1 0.0398(4) 0.0427(4) 0.0356(4) -0.0092(3) 0.0086(3) 0.0041(3)
Si1 0.0208(4) 0.0194(4) 0.0200(4) -0.0013(3) 0.0083(3) 0.0008(3)
N1 0.0223(11) 0.0219(12) 0.0163(11) -0.0002(9) 0.0046(9) 0.0042(9)
N2 0.0195(11) 0.0262(12) 0.0185(12) -0.0004(9) 0.0062(9) 0.0039(9)
C1 0.0271(14) 0.0208(14) 0.0189(14) -0.0024(11) 0.0065(12) 0.0033(11)
C2 0.0276(14) 0.0218(14) 0.0261(15) -0.0009(11) 0.0054(13) 0.0029(11)
C3 0.0273(15) 0.0300(16) 0.0288(16) -0.0028(13) 0.0002(13) 0.0080(12)
C4 0.0427(18) 0.0291(17) 0.0311(18) 0.0086(13) -0.0011(15) 0.0062(14)
C5 0.0452(19) 0.0284(16) 0.0295(17) 0.0069(13) 0.0073(15) -0.0043(14)
C6 0.0322(16) 0.0261(15) 0.0272(16) -0.0005(12) 0.0074(13) -0.0030(12)
C7 0.0241(15) 0.0431(18) 0.0329(17) 0.0063(14) 0.0087(13) 0.0066(13)
C8 0.050(2) 0.071(3) 0.051(2) 0.0114(19) 0.0254(19) 0.0326(19)
C9 0.0304(18) 0.066(3) 0.056(2) 0.0182(19) 0.0033(17) -0.0091(16)
C10 0.0341(16) 0.0409(18) 0.0321(17) 0.0109(14) 0.0143(14) 0.0010(14)
C11 0.0433(19) 0.052(2) 0.061(2) -0.0071(18) 0.0262(19) -0.0132(16)
C12 0.060(2) 0.039(2) 0.078(3) -0.0012(18) 0.044(2) -0.0009(17)
C13 0.0219(13) 0.0241(14) 0.0227(14) -0.0046(11) 0.0067(12) 0.0033(11)
C14 0.0256(15) 0.0360(17) 0.0280(16) -0.0020(13) 0.0103(13) 0.0037(12)
C15 0.0197(15) 0.0451(19) 0.044(2) -0.0030(15) 0.0097(14) 0.0016(13)
C16 0.0217(15) 0.047(2) 0.0353(18) -0.0050(15) -0.0031(14) 0.0039(14)
C17 0.0314(16) 0.0411(17) 0.0217(16) -0.0030(13) 0.0011(13) 0.0068(13)
C18 0.0274(15) 0.0262(14) 0.0226(15) -0.0025(12) 0.0070(12) 0.0029(12)
C19 0.0284(16) 0.052(2) 0.0411(19) 0.0058(15) 0.0155(15) 0.0022(14)
C20 0.069(3) 0.067(3) 0.049(2) -0.0075(19) 0.030(2) -0.009(2)
C21 0.050(2) 0.043(2) 0.061(2) -0.0018(17) 0.032(2) -0.0062(16)
C22 0.0274(15) 0.0440(19) 0.0209(15) 0.0060(12) 0.0053(12) 0.0008(12)
C23 0.0357(18) 0.078(3) 0.0360(19) -0.0098(18) 0.0153(16) 0.0041(17)
C24 0.051(2) 0.061(2) 0.044(2) 0.0228(18) 0.0120(18) -0.0007(18)
C25 0.0338(16) 0.0236(15) 0.0311(16) -0.0065(12) 0.0200(14) -0.0024(12)
C26 0.057(2) 0.0290(17) 0.0381(19) -0.0086(14) 0.0190(17) -0.0009(15)
C27 0.075(3) 0.0284(18) 0.052(2) -0.0057(15) 0.036(2) -0.0014(17)
C28 0.076(3) 0.0260(18) 0.094(3) -0.0136(19) 0.065(3) -0.0118(18)
C29 0.0382(19) 0.049(2) 0.096(3) -0.032(2) 0.040(2) -0.0208(17)
C30 0.0335(17) 0.0321(17) 0.060(2) -0.0133(15) 0.0227(17) -0.0022(14)
C31 0.0221(13) 0.0270(15) 0.0234(14) 0.0001(11) 0.0083(12) 0.0032(11)
C32 0.0370(16) 0.0330(17) 0.0336(17) -0.0037(13) 0.0186(15) 0.0024(13)
C33 0.0385(18) 0.054(2) 0.0326(18) -0.0050(15) 0.0180(15) 0.0085(15)
C34 0.0249(15) 0.070(2) 0.0273(17) 0.0063(16) 0.0124(14) 0.0019(15)
C35 0.0273(16) 0.055(2) 0.0322(18) 0.0051(15) 0.0085(14) -0.0107(15)
C36 0.0249(14) 0.0338(17) 0.0228(15) -0.0009(12) 0.0051(12) -0.0021(12)
C37 0.041(2) 0.060(3) 0.077(3) -0.010(2) 0.013(2) 0.0044(18)
C38 0.050(2) 0.104(4) 0.050(2) -0.017(2) 0.019(2) -0.012(2)
C39 0.065(3) 0.047(2) 0.072(3) 0.011(2) 0.012(2) -0.0016(19)
C40 0.073(3) 0.063(3) 0.082(3) 0.018(2) 0.034(3) 0.001(2)

loop_
_atom_type_symbol
_atom_type_description
_atom_type_scat_dispersion_real
_atom_type_scat_dispersion_imag
_atom_type_scat_source
C C 0.0033 0.0016 'International Tables Vol C Tables 4.2.6.8 and 6.1.1.4'
H H 0.0000 0.0000 'International Tables Vol C Tables 4.2.6.8 and 6.1.1.4'
N N 0.0061 0.0033 'International Tables Vol C Tables 4.2.6.8 and 6.1.1.4'
O O 0.0106 0.0060 'International Tables Vol C Tables 4.2.6.8 and 6.1.1.4'
Si Si 0.0817 0.0704 'International Tables Vol C Tables 4.2.6.8 and 6.1.1.4'
Yb Yb -0.3850 5.5486 'International Tables Vol C Tables 4.2.6.8 and 6.1.1.4'
K K 0.2009 0.2494 'International Tables Vol C Tables 4.2.6.8 and 6.1.1.4'

loop_
_geom_angle_atom_site_label_1
_geom_angle_atom_site_label_2
_geom_angle_atom_site_label_3
_geom_angle
_geom_angle_site_symmetry_1
_geom_angle_site_symmetry_3
N1 Yb1 N1 180.0 . 3_666
N1 Yb1 N2 66.32(7) . .
N1 Yb1 N2 113.68(7) 3_666 .
N1 Yb1 N2 113.68(7) . 3_666
N1 Yb1 N2 66.32(7) 3_666 3_666
N2 Yb1 N2 180.0 . 3_666
N1 Yb1 Si1 33.27(5) . .
N1 Yb1 Si1 146.73(5) 3_666 .
N2 Yb1 Si1 33.16(5) . .
N2 Yb1 Si1 146.84(5) 3_666 .
N1 Yb1 Si1 146.73(5) . 3_666
N1 Yb1 Si1 33.27(5) 3_666 3_666
N2 Yb1 Si1 146.84(5) . 3_666
N2 Yb1 Si1 33.16(5) 3_666 3_666
Si1 Yb1 Si1 180.0 . 3_666
O1 K1 C17 94.67(8) . .
O1 K1 C16 90.34(8) . .
C17 K1 C16 26.26(8) . .
O1 K1 C3 86.63(7) . 3_666
C17 K1 C3 170.61(9) . 3_666
C16 K1 C3 144.64(9) . 3_666
O1 K1 C4 77.70(7) . 3_666
C17 K1 C4 163.33(9) . 3_666
C16 K1 C4 163.85(8) . 3_666
C3 K1 C4 25.66(8) 3_666 3_666
O1 K1 C5 93.98(7) . 3_666
C17 K1 C5 143.95(9) . 3_666
C16 K1 C5 169.93(9) . 3_666
C3 K1 C5 44.92(8) 3_666 3_666
C4 K1 C5 25.72(8) 3_666 3_666
O1 K1 C2 111.80(7) . 3_666
C17 K1 C2 149.07(8) . 3_666
C16 K1 C2 133.22(9) . 3_666
C3 K1 C2 26.08(7) 3_666 3_666
C4 K1 C2 45.90(8) 3_666 3_666
C5 K1 C2 52.84(8) 3_666 3_666
O1 K1 C18 117.88(7) . .
C17 K1 C18 26.06(7) . .
C16 K1 C18 45.92(7) . .
C3 K1 C18 155.30(7) 3_666 .
C4 K1 C18 150.00(8) 3_666 .
C5 K1 C18 124.29(8) 3_666 .
C2 K1 C18 130.18(7) 3_666 .
O1 K1 C6 119.43(7) . 3_666
C17 K1 C6 133.20(8) . 3_666
C16 K1 C6 149.38(8) . 3_666
C3 K1 C6 52.42(8) 3_666 3_666
C4 K1 C6 45.35(7) 3_666 3_666
C5 K1 C6 25.49(7) 3_666 3_666
C2 K1 C6 45.17(7) 3_666 3_666
C18 K1 C6 107.84(7) . 3_666
O1 K1 C1 130.48(7) . 3_666
C17 K1 C1 134.63(7) . 3_666
C16 K1 C1 134.89(8) . 3_666
C3 K1 C1 45.72(7) 3_666 3_666
C4 K1 C1 53.61(7) 3_666 3_666
C5 K1 C1 45.49(7) 3_666 3_666
C2 K1 C1 25.89(7) 3_666 3_666
C18 K1 C1 109.78(7) . 3_666
C6 K1 C1 25.74(7) 3_666 3_666
O1 K1 C15 108.83(7) . .
C17 K1 C15 44.17(8) . .
C16 K1 C15 24.88(8) . .
C3 K1 C15 126.71(8) 3_666 .
C4 K1 C15 152.37(9) 3_666 .
C5 K1 C15 155.91(8) 3_666 .
C2 K1 C15 109.25(8) 3_666 .
C18 K1 C15 51.21(7) . .
C6 K1 C15 130.88(8) 3_666 .
C1 K1 C15 110.94(7) 3_666 .
O1 K1 C13 139.19(7) . .
C17 K1 C13 44.68(7) . .
C16 K1 C13 52.24(7) . .
C3 K1 C13 132.70(7) 3_666 .
C4 K1 C13 142.08(7) 3_666 .
C5 K1 C13 120.56(7) 3_666 .
C2 K1 C13 106.65(7) 3_666 .
C18 K1 C13 24.93(7) . .
C6 K1 C13 97.23(7) 3_666 .
C1 K1 C13 90.33(6) 3_666 .
C15 K1 C13 43.25(7) . .
N2 Si1 N1 103.05(10) . .
N2 Si1 C25 112.78(12) . .
N1 Si1 C25 112.17(12) . .
N2 Si1 C31 113.61(11) . .
N1 Si1 C31 110.99(11) . .
C25 Si1 C31 104.49(12) . .
N2 Si1 Yb1 51.93(7) . .
N1 Si1 Yb1 51.34(7) . .
C25 Si1 Yb1 131.81(9) . .
C31 Si1 Yb1 123.66(8) . .
C39 O1 C37 112.0(3) . .
C39 O1 K1 125.8(2) . .
C37 O1 K1 121.5(2) . .
C1 N1 Si1 125.21(17) . .
C1 N1 Yb1 133.25(16) . .
Si1 N1 Yb1 95.39(9) . .
C13 N2 Si1 133.17(18) . .
C13 N2 Yb1 130.28(16) . .
Si1 N2 Yb1 94.92(9) . .
N1 C1 C2 123.3(2) . .
N1 C1 C6 119.9(2) . .
C2 C1 C6 116.8(2) . .
N1 C1 K1 119.22(16) . 3_666
C2 C1 K1 73.19(15) . 3_666
C6 C1 K1 76.66(15) . 3_666
C3 C2 C1 120.2(3) . .
C3 C2 C7 118.7(2) . .
C1 C2 C7 121.0(2) . .
C3 C2 K1 74.64(16) . 3_666
C1 C2 K1 80.92(15) . 3_666
C7 C2 K1 116.88(17) . 3_666
C4 C3 C2 122.3(3) . .
C4 C3 K1 77.71(18) . 3_666
C2 C3 K1 79.28(16) . 3_666
C4 C3 H3A 118.9 . .
C2 C3 H3A 118.9 . .
K1 C3 H3A 114.4 3_666 .
C3 C4 C5 118.9(3) . .
C3 C4 K1 76.63(17) . 3_666
C5 C4 K1 78.84(18) . 3_666
C3 C4 H4A 120.5 . .
C5 C4 H4A 120.5 . .
K1 C4 H4A 114.7 3_666 .
C4 C5 C6 121.7(3) . .
C4 C5 K1 75.44(17) . 3_666
C6 C5 K1 80.82(17) . 3_666
C4 C5 H5A 119.2 . .
C6 C5 H5A 119.2 . .
K1 C5 H5A 114.9 3_666 .
C5 C6 C1 120.1(3) . .
C5 C6 C10 120.2(3) . .
C1 C6 C10 119.7(2) . .
C5 C6 K1 73.68(16) . 3_666
C1 C6 K1 77.60(15) . 3_666
C10 C6 K1 121.20(19) . 3_666
C2 C7 C8 111.5(3) . .
C2 C7 C9 113.2(3) . .
C8 C7 C9 109.5(3) . .
C2 C7 H7A 107.5 . .
C8 C7 H7A 107.5 . .
C9 C7 H7A 107.5 . .
C7 C8 H8A 109.5 . .
C7 C8 H8B 109.5 . .
H8A C8 H8B 109.5 . .
C7 C8 H8C 109.5 . .
H8A C8 H8C 109.5 . .
H8B C8 H8C 109.5 . .
C7 C9 H9A 109.5 . .
C7 C9 H9B 109.5 . .
H9A C9 H9B 109.5 . .
C7 C9 H9C 109.5 . .
H9A C9 H9C 109.5 . .
H9B C9 H9C 109.5 . .
C6 C10 C12 111.1(3) . .
C6 C10 C11 114.2(3) . .
C12 C10 C11 109.8(3) . .
C6 C10 H10A 107.1 . .
C12 C10 H10A 107.1 . .
C11 C10 H10A 107.1 . .
C10 C11 H11A 109.5 . .
C10 C11 H11B 109.5 . .
H11A C11 H11B 109.5 . .
C10 C11 H11C 109.5 . .
H11A C11 H11C 109.5 . .
H11B C11 H11C 109.5 . .
C10 C12 H12A 109.5 . .
C10 C12 H12B 109.5 . .
H12A C12 H12B 109.5 . .
C10 C12 H12C 109.5 . .
H12A C12 H12C 109.5 . .
H12B C12 H12C 109.5 . .
N2 C13 C18 123.4(2) . .
N2 C13 C14 120.1(2) . .
C18 C13 C14 116.5(2) . .
N2 C13 K1 118.73(16) . .
C18 C13 K1 69.15(15) . .
C14 C13 K1 80.81(15) . .
C15 C14 C13 120.8(3) . .
C15 C14 C19 118.6(3) . .
C13 C14 C19 120.5(2) . .
C15 C14 K1 71.13(17) . .
C13 C14 K1 74.97(15) . .
C19 C14 K1 129.75(19) . .
C16 C15 C14 121.7(3) . .
C16 C15 K1 68.99(19) . .
C14 C15 K1 85.26(18) . .
C16 C15 H15A 119.1 . .
C14 C15 H15A 119.1 . .
K1 C15 H15A 119.1 . .
C15 C16 C17 118.7(3) . .
C15 C16 K1 86.14(19) . .
C17 C16 K1 74.75(18) . .
C15 C16 H16A 120.0 . .
C17 C16 H16A 120.0 . .
K1 C16 H16A 120.0 . .
C16 C17 C18 121.9(3) . .
C16 C17 K1 78.98(18) . .
C18 C17 K1 82.95(17) . .
C16 C17 H17A 118.6 . .
C18 C17 H17A 118.6 . .
K1 C17 H17A 118.6 . .
C17 C18 C13 120.3(3) . .
C17 C18 C22 118.2(3) . .
C13 C18 C22 121.5(2) . .
C17 C18 K1 70.99(16) . .
C13 C18 K1 85.92(16) . .
C22 C18 K1 116.32(18) . .
C20 C19 C14 113.0(3) . .
C20 C19 C21 108.6(3) . .
C14 C19 C21 113.2(3) . .
C20 C19 H19A 107.2 . .
C14 C19 H19A 107.2 . .
C21 C19 H19A 107.2 . .
C19 C20 H20A 109.5 . .
C19 C20 H20B 109.5 . .
H20A C20 H20B 109.5 . .
C19 C20 H20C 109.5 . .
H20A C20 H20C 109.5 . .
H20B C20 H20C 109.5 . .
C19 C21 H21A 109.5 . .
C19 C21 H21B 109.5 . .
H21A C21 H21B 109.5 . .
C19 C21 H21C 109.5 . .
H21A C21 H21C 109.5 . .
H21B C21 H21C 109.5 . .
C18 C22 C23 110.7(3) . .
C18 C22 C24 113.5(2) . .
C23 C22 C24 108.9(3) . .
C18 C22 H22A 107.8 . .
C23 C22 H22A 107.8 . .
C24 C22 H22A 107.8 . .
C22 C23 H23A 109.5 . .
C22 C23 H23B 109.5 . .
H23A C23 H23B 109.5 . .
C22 C23 H23C 109.5 . .
H23A C23 H23C 109.5 . .
H23B C23 H23C 109.5 . .
C22 C24 H24A 109.5 . .
C22 C24 H24B 109.5 . .
H24A C24 H24B 109.5 . .
C22 C24 H24C 109.5 . .
H24A C24 H24C 109.5 . .
H24B C24 H24C 109.5 . .
C30 C25 C26 116.2(3) . .
C30 C25 Si1 122.6(2) . .
C26 C25 Si1 121.1(2) . .
C27 C26 C25 122.5(3) . .
C27 C26 H26A 118.7 . .
C25 C26 H26A 118.7 . .
C28 C27 C26 119.5(3) . .
C28 C27 H27A 120.3 . .
C26 C27 H27A 120.3 . .
C29 C28 C27 120.3(3) . .
C29 C28 H28A 119.8 . .
C27 C28 H28A 119.8 . .
C28 C29 C30 120.0(3) . .
C28 C29 H29A 120.0 . .
C30 C29 H29A 120.0 . .
C25 C30 C29 121.4(3) . .
C25 C30 H30A 119.3 . .
C29 C30 H30A 119.3 . .
C36 C31 C32 116.1(3) . .
C36 C31 Si1 120.7(2) . .
C32 C31 Si1 123.2(2) . .
C33 C32 C31 122.3(3) . .
C33 C32 H32A 118.9 . .
C31 C32 H32A 118.9 . .
C34 C33 C32 119.8(3) . .
C34 C33 H33A 120.1 . .
C32 C33 H33A 120.1 . .
C33 C34 C35 119.4(3) . .
C33 C34 H34A 120.3 . .
C35 C34 H34A 120.3 . .
C34 C35 C36 120.1(3) . .
C34 C35 H35A 120.0 . .
C36 C35 H35A 120.0 . .
C35 C36 C31 122.3(3) . .
C35 C36 H36A 118.8 . .
C31 C36 H36A 118.8 . .
O1 C37 C38 109.3(3) . .
O1 C37 H37A 109.8 . .
C38 C37 H37A 109.8 . .
O1 C37 H37B 109.8 . .
C38 C37 H37B 109.8 . .
H37A C37 H37B 108.3 . .
C37 C38 K1 85.8(2) . .
C37 C38 H38A 109.5 . .
K1 C38 H38A 162.9 . .
C37 C38 H38B 109.5 . .
K1 C38 H38B 70.6 . .
H38A C38 H38B 109.5 . .
C37 C38 H38C 109.5 . .
K1 C38 H38C 56.5 . .
H38A C38 H38C 109.5 . .
H38B C38 H38C 109.5 . .
O1 C39 C40 109.6(3) . .
O1 C39 H39A 109.7 . .
C40 C39 H39A 109.7 . .
O1 C39 H39B 109.7 . .
C40 C39 H39B 109.7 . .
H39A C39 H39B 108.2 . .
C39 C40 H40A 109.5 . .
C39 C40 H40B 109.5 . .
H40A C40 H40B 109.5 . .
C39 C40 H40C 109.5 . .
H40A C40 H40C 109.5 . .
H40B C40 H40C 109.5 . .

loop_
_geom_bond_atom_site_label_1
_geom_bond_atom_site_label_2
_geom_bond_distance
_geom_bond_site_symmetry_2
Yb1 N1 2.424(2) .
Yb1 N1 2.424(2) 3_666
Yb1 N2 2.442(2) .
Yb1 N2 2.442(2) 3_666
Yb1 Si1 3.0901(7) .
Yb1 Si1 3.0901(7) 3_666
K1 O1 2.756(2) .
K1 C17 3.007(3) .
K1 C16 3.059(3) .
K1 C3 3.062(3) 3_666
K1 C4 3.075(3) 3_666
K1 C5 3.117(3) 3_666
K1 C2 3.120(3) 3_666
K1 C18 3.156(3) .
K1 C6 3.206(3) 3_666
K1 C1 3.218(3) 3_666
K1 C15 3.269(3) .
K1 C13 3.369(3) .
Si1 N2 1.696(2) .
Si1 N1 1.703(2) .
Si1 C25 1.895(3) .
Si1 C31 1.901(3) .
O1 C39 1.416(4) .
O1 C37 1.421(4) .
N1 C1 1.391(3) .
N2 C13 1.383(3) .
C1 C2 1.423(4) .
C1 C6 1.431(4) .
C1 K1 3.218(3) 3_666
C2 C3 1.396(4) .
C2 C7 1.515(4) .
C2 K1 3.120(3) 3_666
C3 C4 1.363(4) .
C3 K1 3.062(3) 3_666
C3 H3A 0.9500 .
C4 C5 1.379(4) .
C4 K1 3.075(3) 3_666
C4 H4A 0.9500 .
C5 C6 1.398(4) .
C5 K1 3.117(3) 3_666
C5 H5A 0.9500 .
C6 C10 1.501(4) .
C6 K1 3.206(3) 3_666
C7 C8 1.522(4) .
C7 C9 1.531(4) .
C7 H7A 1.0000 .
C8 H8A 0.9800 .
C8 H8B 0.9800 .
C8 H8C 0.9800 .
C9 H9A 0.9800 .
C9 H9B 0.9800 .
C9 H9C 0.9800 .
C10 C12 1.515(4) .
C10 C11 1.537(4) .
C10 H10A 1.0000 .
C11 H11A 0.9800 .
C11 H11B 0.9800 .
C11 H11C 0.9800 .
C12 H12A 0.9800 .
C12 H12B 0.9800 .
C12 H12C 0.9800 .
C13 C18 1.424(4) .
C13 C14 1.431(4) .
C14 C15 1.384(4) .
C14 C19 1.521(4) .
C15 C16 1.378(4) .
C15 H15A 1.0000 .
C16 C17 1.379(4) .
C16 H16A 1.0000 .
C17 C18 1.397(4) .
C17 H17A 1.0000 .
C18 C22 1.512(4) .
C19 C20 1.492(5) .
C19 C21 1.559(4) .
C19 H19A 1.0000 .
C20 H20A 0.9800 .
C20 H20B 0.9800 .
C20 H20C 0.9800 .
C21 H21A 0.9800 .
C21 H21B 0.9800 .
C21 H21C 0.9800 .
C22 C23 1.516(4) .
C22 C24 1.525(4) .
C22 H22A 1.0000 .
C23 H23A 0.9800 .
C23 H23B 0.9800 .
C23 H23C 0.9800 .
C24 H24A 0.9800 .
C24 H24B 0.9800 .
C24 H24C 0.9800 .
C25 C30 1.381(4) .
C25 C26 1.397(4) .
C26 C27 1.378(4) .
C26 H26A 0.9500 .
C27 C28 1.363(5) .
C27 H27A 0.9500 .
C28 C29 1.359(5) .
C28 H28A 0.9500 .
C29 C30 1.399(4) .
C29 H29A 0.9500 .
C30 H30A 0.9500 .
C31 C36 1.390(4) .
C31 C32 1.395(4) .
C32 C33 1.386(4) .
C32 H32A 0.9500 .
C33 C34 1.377(4) .
C33 H33A 0.9500 .
C34 C35 1.379(5) .
C34 H34A 0.9500 .
C35 C36 1.382(4) .
C35 H35A 0.9500 .
C36 H36A 0.9500 .
C37 C38 1.486(6) .
C37 H37A 0.9900 .
C37 H37B 0.9900 .
C38 H38A 0.9800 .
C38 H38B 0.9800 .
C38 H38C 0.9800 .
C39 C40 1.490(5) .
C39 H39A 0.9900 .
C39 H39B 0.9900 .
C40 H40A 0.9800 .
C40 H40B 0.9800 .
C40 H40C 0.9800 .

loop_
_geom_torsion_atom_site_label_1
_geom_torsion_atom_site_label_2
_geom_torsion_atom_site_label_3
_geom_torsion_atom_site_label_4
_geom_torsion
_geom_torsion_site_symmetry_1
_geom_torsion_site_symmetry_4
N1 Yb1 Si1 N2 -173.81(13) . .
N1 Yb1 Si1 N2 6.19(13) 3_666 .
N2 Yb1 Si1 N2 180.0 3_666 .
Si1 Yb1 Si1 N2 -120(100) 3_666 .
N1 Yb1 Si1 N1 180.0 3_666 .
N2 Yb1 Si1 N1 173.81(13) . .
N2 Yb1 Si1 N1 -6.19(13) 3_666 .
Si1 Yb1 Si1 N1 53(100) 3_666 .
N1 Yb1 Si1 C25 -86.15(16) . .
N1 Yb1 Si1 C25 93.85(16) 3_666 .
N2 Yb1 Si1 C25 87.66(15) . .
N2 Yb1 Si1 C25 -92.34(15) 3_666 .
Si1 Yb1 Si1 C25 -33(100) 3_666 .
N1 Yb1 Si1 C31 91.05(13) . .
N1 Yb1 Si1 C31 -88.95(13) 3_666 .
N2 Yb1 Si1 C31 -95.14(13) . .
N2 Yb1 Si1 C31 84.86(13) 3_666 .
Si1 Yb1 Si1 C31 144(100) 3_666 .
C17 K1 O1 C39 81.0(3) . .
C16 K1 O1 C39 106.9(3) . .
C3 K1 O1 C39 -108.3(3) 3_666 .
C4 K1 O1 C39 -84.0(3) 3_666 .
C5 K1 O1 C39 -64.0(3) 3_666 .
C2 K1 O1 C39 -115.4(3) 3_666 .
C18 K1 O1 C39 68.5(3) . .
C6 K1 O1 C39 -65.6(3) 3_666 .
C1 K1 O1 C39 -94.2(3) 3_666 .
C15 K1 O1 C39 123.9(3) . .
C13 K1 O1 C39 85.4(3) . .
C17 K1 O1 C37 -109.1(2) . .
C16 K1 O1 C37 -83.1(2) . .
C3 K1 O1 C37 61.6(2) 3_666 .
C4 K1 O1 C37 85.9(2) 3_666 .
C5 K1 O1 C37 105.9(2) 3_666 .
C2 K1 O1 C37 54.6(3) 3_666 .
C18 K1 O1 C37 -121.5(2) . .
C6 K1 O1 C37 104.3(2) 3_666 .
C1 K1 O1 C37 75.8(3) 3_666 .
C15 K1 O1 C37 -66.2(2) . .
C13 K1 O1 C37 -104.7(2) . .
N2 Si1 N1 C1 -150.4(2) . .
C25 Si1 N1 C1 -28.8(2) . .
C31 Si1 N1 C1 87.7(2) . .
Yb1 Si1 N1 C1 -155.4(2) . .
N2 Si1 N1 Yb1 5.00(11) . .
C25 Si1 N1 Yb1 126.58(10) . .
C31 Si1 N1 Yb1 -116.95(10) . .
N1 Yb1 N1 C1 47(100) 3_666 .
N2 Yb1 N1 C1 148.4(2) . .
N2 Yb1 N1 C1 -31.6(2) 3_666 .
Si1 Yb1 N1 C1 152.1(3) . .
Si1 Yb1 N1 C1 -27.9(3) 3_666 .
N1 Yb1 N1 Si1 -105(92) 3_666 .
N2 Yb1 N1 Si1 -3.69(8) . .
N2 Yb1 N1 Si1 176.31(8) 3_666 .
Si1 Yb1 N1 Si1 180.0 3_666 .
N1 Si1 N2 C13 161.1(2) . .
C25 Si1 N2 C13 39.9(3) . .
C31 Si1 N2 C13 -78.7(3) . .
Yb1 Si1 N2 C13 166.0(3) . .
N1 Si1 N2 Yb1 -4.96(11) . .
C25 Si1 N2 Yb1 -126.12(11) . .
C31 Si1 N2 Yb1 115.21(10) . .
N1 Yb1 N2 C13 -163.0(2) . .
N1 Yb1 N2 C13 17.0(2) 3_666 .
N2 Yb1 N2 C13 -73(100) 3_666 .
Si1 Yb1 N2 C13 -166.7(3) . .
Si1 Yb1 N2 C13 13.3(3) 3_666 .
N1 Yb1 N2 Si1 3.70(8) . .
N1 Yb1 N2 Si1 -176.30(8) 3_666 .
N2 Yb1 N2 Si1 94(100) 3_666 .
Si1 Yb1 N2 Si1 180.0 3_666 .
Si1 N1 C1 C2 -90.7(3) . .
Yb1 N1 C1 C2 124.0(2) . .
Si1 N1 C1 C6 90.0(3) . .
Yb1 N1 C1 C6 -55.3(3) . .
Si1 N1 C1 K1 -179.05(11) . 3_666
Yb1 N1 C1 K1 35.7(3) . 3_666
N1 C1 C2 C3 179.5(2) . .
C6 C1 C2 C3 -1.2(4) . .
K1 C1 C2 C3 -66.2(2) 3_666 .
N1 C1 C2 C7 1.7(4) . .
C6 C1 C2 C7 -179.0(2) . .
K1 C1 C2 C7 116.0(2) 3_666 .
N1 C1 C2 K1 -114.3(2) . 3_666
C6 C1 C2 K1 65.0(2) . 3_666
C1 C2 C3 C4 1.6(4) . .
C7 C2 C3 C4 179.5(3) . .
K1 C2 C3 C4 -67.9(3) 3_666 .
C1 C2 C3 K1 69.6(2) . 3_666
C7 C2 C3 K1 -112.6(2) . 3_666
C2 C3 C4 C5 -0.3(5) . .
K1 C3 C4 C5 -69.0(3) 3_666 .
C2 C3 C4 K1 68.7(3) . 3_666
C3 C4 C5 C6 -1.5(5) . .
K1 C4 C5 C6 -69.3(3) 3_666 .
C3 C4 C5 K1 67.8(3) . 3_666
C4 C5 C6 C1 1.9(4) . .
K1 C5 C6 C1 -64.6(2) 3_666 .
C4 C5 C6 C10 -176.5(3) . .
K1 C5 C6 C10 117.0(3) 3_666 .
C4 C5 C6 K1 66.5(3) . 3_666
N1 C1 C6 C5 178.9(2) . .
C2 C1 C6 C5 -0.5(4) . .
K1 C1 C6 C5 62.6(2) 3_666 .
N1 C1 C6 C10 -2.8(4) . .
C2 C1 C6 C10 177.9(2) . .
K1 C1 C6 C10 -119.0(3) 3_666 .
N1 C1 C6 K1 116.3(2) . 3_666
C2 C1 C6 K1 -63.1(2) . 3_666
C3 C2 C7 C8 -69.9(3) . .
C1 C2 C7 C8 107.9(3) . .
K1 C2 C7 C8 -156.41(19) 3_666 .
C3 C2 C7 C9 54.1(4) . .
C1 C2 C7 C9 -128.0(3) . .
K1 C2 C7 C9 -32.4(3) 3_666 .
C5 C6 C10 C12 -85.9(3) . .
C1 C6 C10 C12 95.7(3) . .
K1 C6 C10 C12 2.5(3) 3_666 .
C5 C6 C10 C11 39.0(4) . .
C1 C6 C10 C11 -139.4(3) . .
K1 C6 C10 C11 127.4(2) 3_666 .
Si1 N2 C13 C18 79.2(3) . .
Yb1 N2 C13 C18 -119.2(2) . .
Si1 N2 C13 C14 -101.9(3) . .
Yb1 N2 C13 C14 59.8(3) . .
Si1 N2 C13 K1 162.02(14) . .
Yb1 N2 C13 K1 -36.3(3) . .
O1 K1 C13 N2 -155.07(16) . .
C17 K1 C13 N2 -148.8(2) . .
C16 K1 C13 N2 177.3(2) . .
C3 K1 C13 N2 43.7(2) 3_666 .
C4 K1 C13 N2 7.9(3) 3_666 .
C5 K1 C13 N2 -11.2(2) 3_666 .
C2 K1 C13 N2 45.00(19) 3_666 .
C18 K1 C13 N2 -117.6(3) . .
C6 K1 C13 N2 -0.27(19) 3_666 .
C1 K1 C13 N2 24.60(18) 3_666 .
C15 K1 C13 N2 145.6(2) . .
O1 K1 C13 C18 -37.4(2) . .
C17 K1 C13 C18 -31.20(16) . .
C16 K1 C13 C18 -65.11(17) . .
C3 K1 C13 C18 161.35(16) 3_666 .
C4 K1 C13 C18 125.56(18) 3_666 .
C5 K1 C13 C18 106.38(17) 3_666 .
C2 K1 C13 C18 162.62(16) 3_666 .
C6 K1 C13 C18 117.36(16) 3_666 .
C1 K1 C13 C18 142.23(16) 3_666 .
C15 K1 C13 C18 -96.75(19) . .
O1 K1 C13 C14 85.61(18) . .
C17 K1 C13 C14 91.85(18) . .
C16 K1 C13 C14 57.94(16) . .
C3 K1 C13 C14 -75.60(18) 3_666 .
C4 K1 C13 C14 -111.39(19) 3_666 .
C5 K1 C13 C14 -130.57(16) 3_666 .
C2 K1 C13 C14 -74.33(16) 3_666 .
C18 K1 C13 C14 123.0(2) . .
C6 K1 C13 C14 -119.59(16) 3_666 .
C1 K1 C13 C14 -94.73(16) 3_666 .
C15 K1 C13 C14 26.30(15) . .
N2 C13 C14 C15 -174.6(3) . .
C18 C13 C14 C15 4.5(4) . .
K1 C13 C14 C15 -56.6(3) . .
N2 C13 C14 C19 9.6(4) . .
C18 C13 C14 C19 -171.3(3) . .
K1 C13 C14 C19 127.6(3) . .
N2 C13 C14 K1 -118.0(2) . .
C18 C13 C14 K1 61.1(2) . .
O1 K1 C14 C15 12.1(2) . .
C17 K1 C14 C15 64.70(18) . .
C16 K1 C14 C15 29.63(17) . .
C3 K1 C14 C15 -107.27(18) 3_666 .
C4 K1 C14 C15 -127.5(2) 3_666 .
C5 K1 C14 C15 -164.07(18) 3_666 .
C2 K1 C14 C15 -118.30(18) 3_666 .
C18 K1 C14 C15 99.4(2) . .
C6 K1 C14 C15 -163.88(18) 3_666 .
C1 K1 C14 C15 -143.45(18) 3_666 .
C13 K1 C14 C15 130.7(3) . .
O1 K1 C14 C13 -118.67(16) . .
C17 K1 C14 C13 -66.03(16) . .
C16 K1 C14 C13 -101.09(18) . .
C3 K1 C14 C13 122.01(16) 3_666 .
C4 K1 C14 C13 101.77(19) 3_666 .
C5 K1 C14 C13 65.21(19) 3_666 .
C2 K1 C14 C13 110.97(16) 3_666 .
C18 K1 C14 C13 -31.28(14) . .
C6 K1 C14 C13 65.39(16) 3_666 .
C1 K1 C14 C13 85.82(16) 3_666 .
C15 K1 C14 C13 -130.7(3) . .
O1 K1 C14 C19 124.0(2) . .
C17 K1 C14 C19 176.6(3) . .
C16 K1 C14 C19 141.5(3) . .
C3 K1 C14 C19 4.6(3) 3_666 .
C4 K1 C14 C19 -15.6(3) 3_666 .
C5 K1 C14 C19 -52.2(3) 3_666 .
C2 K1 C14 C19 -6.4(2) 3_666 .
C18 K1 C14 C19 -148.7(3) . .
C6 K1 C14 C19 -52.0(2) 3_666 .
C1 K1 C14 C19 -31.6(2) 3_666 .
C15 K1 C14 C19 111.9(3) . .
C13 K1 C14 C19 -117.4(3) . .
C13 C14 C15 C16 -3.2(5) . .
C19 C14 C15 C16 172.6(3) . .
K1 C14 C15 C16 -61.7(3) . .
C13 C14 C15 K1 58.5(3) . .
C19 C14 C15 K1 -125.7(2) . .
O1 K1 C15 C16 -43.92(19) . .
C17 K1 C15 C16 32.93(17) . .
C3 K1 C15 C16 -144.11(17) 3_666 .
C4 K1 C15 C16 -143.5(2) 3_666 .
C5 K1 C15 C16 155.6(2) 3_666 .
C2 K1 C15 C16 -166.24(17) 3_666 .
C18 K1 C15 C16 67.17(18) . .
C6 K1 C15 C16 147.03(17) 3_666 .
C1 K1 C15 C16 166.22(17) 3_666 .
C13 K1 C15 C16 99.7(2) . .
O1 K1 C15 C14 -170.57(17) . .
C17 K1 C15 C14 -93.72(19) . .
C16 K1 C15 C14 -126.6(3) . .
C3 K1 C15 C14 89.24(19) 3_666 .
C4 K1 C15 C14 89.9(2) 3_666 .
C5 K1 C15 C14 29.0(3) 3_666 .
C2 K1 C15 C14 67.12(19) 3_666 .
C18 K1 C15 C14 -59.48(17) . .
C6 K1 C15 C14 20.4(2) 3_666 .
C1 K1 C15 C14 39.58(19) 3_666 .
C13 K1 C15 C14 -26.99(15) . .
C14 C15 C16 C17 -0.2(5) . .
K1 C15 C16 C17 -70.3(3) . .
C14 C15 C16 K1 70.0(3) . .
O1 K1 C16 C15 138.96(18) . .
C17 K1 C16 C15 -121.1(3) . .
C3 K1 C16 C15 54.3(2) 3_666 .
C4 K1 C16 C15 97.1(4) 3_666 .
C5 K1 C16 C15 -105.5(5) 3_666 .
C2 K1 C16 C15 18.0(2) 3_666 .
C18 K1 C16 C15 -90.86(19) . .
C6 K1 C16 C15 -53.9(3) 3_666 .
C1 K1 C16 C15 -18.3(2) 3_666 .
C13 K1 C16 C15 -58.70(17) . .
O1 K1 C16 C17 -99.90(18) . .
C3 K1 C16 C17 175.43(16) 3_666 .
C4 K1 C16 C17 -141.7(3) 3_666 .
C5 K1 C16 C17 15.6(6) 3_666 .
C2 K1 C16 C17 139.09(17) 3_666 .
C18 K1 C16 C17 30.27(16) . .
C6 K1 C16 C17 67.2(3) 3_666 .
C1 K1 C16 C17 102.84(19) 3_666 .
C15 K1 C16 C17 121.1(3) . .
C13 K1 C16 C17 62.43(17) . .
C15 C16 C17 C18 2.3(5) . .
K1 C16 C17 C18 -74.4(3) . .
C15 C16 C17 K1 76.8(3) . .
O1 K1 C17 C16 81.25(18) . .
C3 K1 C17 C16 -16.4(6) 3_666 .
C4 K1 C17 C16 143.1(3) 3_666 .
C5 K1 C17 C16 -175.41(17) 3_666 .
C2 K1 C17 C16 -68.2(2) 3_666 .
C18 K1 C17 C16 -124.5(3) . .
C6 K1 C17 C16 -139.89(17) 3_666 .
C1 K1 C17 C16 -103.92(19) 3_666 .
C15 K1 C17 C16 -31.12(17) . .
C13 K1 C17 C16 -94.7(2) . .
O1 K1 C17 C18 -154.28(18) . .
C16 K1 C17 C18 124.5(3) . .
C3 K1 C17 C18 108.1(5) 3_666 .
C4 K1 C17 C18 -92.5(3) 3_666 .
C5 K1 C17 C18 -50.9(2) 3_666 .
C2 K1 C17 C18 56.3(3) 3_666 .
C6 K1 C17 C18 -15.4(2) 3_666 .
C1 K1 C17 C18 20.5(2) 3_666 .
C15 K1 C17 C18 93.3(2) . .
C13 K1 C17 C18 29.81(16) . .
C16 C17 C18 C13 -0.9(4) . .
K1 C17 C18 C13 -73.2(2) . .
C16 C17 C18 C22 -177.3(3) . .
K1 C17 C18 C22 110.3(2) . .
C16 C17 C18 K1 72.3(3) . .
N2 C13 C18 C17 176.6(2) . .
C14 C13 C18 C17 -2.4(4) . .
K1 C13 C18 C17 65.2(2) . .
N2 C13 C18 C22 -7.1(4) . .
C14 C13 C18 C22 173.9(2) . .
K1 C13 C18 C22 -118.5(3) . .
N2 C13 C18 K1 111.4(2) . .
C14 C13 C18 K1 -67.6(2) . .
O1 K1 C18 C17 29.3(2) . .
C16 K1 C18 C17 -30.52(18) . .
C3 K1 C18 C17 -158.2(2) 3_666 .
C4 K1 C18 C17 145.0(2) 3_666 .
C5 K1 C18 C17 146.42(18) 3_666 .
C2 K1 C18 C17 -145.99(18) 3_666 .
C6 K1 C18 C17 168.25(18) 3_666 .
C1 K1 C18 C17 -164.61(18) 3_666 .
C15 K1 C18 C17 -63.18(19) . .
C13 K1 C18 C17 -124.0(3) . .
O1 K1 C18 C13 153.29(15) . .
C17 K1 C18 C13 124.0(3) . .
C16 K1 C18 C13 93.48(19) . .
C3 K1 C18 C13 -34.2(3) 3_666 .
C4 K1 C18 C13 -91.0(2) 3_666 .
C5 K1 C18 C13 -89.59(17) 3_666 .
C2 K1 C18 C13 -22.0(2) 3_666 .
C6 K1 C18 C13 -67.75(17) 3_666 .
C1 K1 C18 C13 -40.61(17) 3_666 .
C15 K1 C18 C13 60.81(16) . .
O1 K1 C18 C22 -83.5(2) . .
C17 K1 C18 C22 -112.7(3) . .
C16 K1 C18 C22 -143.3(2) . .
C3 K1 C18 C22 89.0(3) 3_666 .
C4 K1 C18 C22 32.3(3) 3_666 .
C5 K1 C18 C22 33.7(2) 3_666 .
C2 K1 C18 C22 101.3(2) 3_666 .
C6 K1 C18 C22 55.5(2) 3_666 .
C1 K1 C18 C22 82.6(2) 3_666 .
C15 K1 C18 C22 -175.9(2) . .
C13 K1 C18 C22 123.3(3) . .
C15 C14 C19 C20 82.6(4) . .
C13 C14 C19 C20 -101.5(3) . .
K1 C14 C19 C20 -5.9(4) . .
C15 C14 C19 C21 -41.4(4) . .
C13 C14 C19 C21 134.5(3) . .
K1 C14 C19 C21 -129.9(2) . .
C17 C18 C22 C23 71.1(3) . .
C13 C18 C22 C23 -105.2(3) . .
K1 C18 C22 C23 152.7(2) . .
C17 C18 C22 C24 -51.7(4) . .
C13 C18 C22 C24 132.0(3) . .
K1 C18 C22 C24 29.9(3) . .
N2 Si1 C25 C30 -19.1(3) . .
N1 Si1 C25 C30 -134.9(2) . .
C31 Si1 C25 C30 104.7(3) . .
Yb1 Si1 C25 C30 -77.7(3) . .
N2 Si1 C25 C26 157.2(2) . .
N1 Si1 C25 C26 41.4(3) . .
C31 Si1 C25 C26 -78.9(3) . .
Yb1 Si1 C25 C26 98.6(2) . .
C30 C25 C26 C27 2.4(5) . .
Si1 C25 C26 C27 -174.2(2) . .
C25 C26 C27 C28 -0.5(5) . .
C26 C27 C28 C29 -1.7(5) . .
C27 C28 C29 C30 1.8(5) . .
C26 C25 C30 C29 -2.2(5) . .
Si1 C25 C30 C29 174.3(3) . .
C28 C29 C30 C25 0.2(5) . .
N2 Si1 C31 C36 -61.5(2) . .
N1 Si1 C31 C36 54.0(2) . .
C25 Si1 C31 C36 175.1(2) . .
Yb1 Si1 C31 C36 -2.7(3) . .
N2 Si1 C31 C32 117.5(2) . .
N1 Si1 C31 C32 -126.9(2) . .
C25 Si1 C31 C32 -5.8(3) . .
Yb1 Si1 C31 C32 176.37(19) . .
C36 C31 C32 C33 0.6(4) . .
Si1 C31 C32 C33 -178.5(2) . .
C31 C32 C33 C34 -0.1(5) . .
C32 C33 C34 C35 -0.1(5) . .
C33 C34 C35 C36 -0.1(5) . .
C34 C35 C36 C31 0.6(4) . .
C32 C31 C36 C35 -0.8(4) . .
Si1 C31 C36 C35 178.3(2) . .
C39 O1 C37 C38 -177.5(3) . .
K1 O1 C37 C38 11.3(4) . .
O1 C37 C38 K1 -7.6(3) . .
O1 K1 C38 C37 5.43(19) . .
C17 K1 C38 C37 89.4(2) . .
C16 K1 C38 C37 105.7(2) . .
C3 K1 C38 C37 -98.7(2) 3_666 .
C4 K1 C38 C37 -74.3(2) 3_666 .
C5 K1 C38 C37 -70.2(2) 3_666 .
C2 K1 C38 C37 -120.1(2) 3_666 .
C18 K1 C38 C37 98.4(2) . .
C6 K1 C38 C37 -91.7(2) 3_666 .
C1 K1 C38 C37 -118.8(2) 3_666 .
C15 K1 C38 C37 130.5(2) . .
C13 K1 C38 C37 129.9(2) . .
C37 O1 C39 C40 -177.7(3) . .
K1 O1 C39 C40 -7.0(5) . .
